data_4081656
loop_
_publ_author_name
'Pfaff, Ulrike'
'Hildebrandt, Alexander'
'Schaarschmidt, Dieter'
'R\"uffer, Tobias'
'Low, Paul J.'
'Lang, Heinrich'

_publ_section_title
;
 Molecular Wires using (Oligo)pyrroles as Connecting Units: An Electron
 Transfer Study
;
_journal_issue 20
_journal_name_full Organometallics
_journal_page_first 6106
_journal_paper_doi 10.1021/om4007533
_journal_volume 32
_journal_year 2013
_chemical_formula_moiety 'C60 H46 Fe2 N4'
_chemical_formula_sum 'C60 H46 Fe2 N4'
_chemical_formula_weight 934.71
_chemical_name_systematic
;
 ?
;
_space_group_IT_number 2
_symmetry_cell_setting triclinic
_symmetry_space_group_name_Hall '-P 1'
_symmetry_space_group_name_H-M 'P -1'
_atom_sites_solution_hydrogens geom
_atom_sites_solution_primary direct
_atom_sites_solution_secondary difmap
_audit_creation_method SHELXL-97
_cell_angle_alpha 76.704(3)
_cell_angle_beta 87.070(3)
_cell_angle_gamma 79.227(3)
_cell_formula_units_Z 2
_cell_length_a 7.2632(3)
_cell_length_b 15.1417(6)
_cell_length_c 20.8123(8)
_cell_measurement_reflns_used 5833
_cell_measurement_temperature 115(2)
_cell_measurement_theta_max 62.8379
_cell_measurement_theta_min 3.0463
_cell_volume 2188.19(15)
_computing_cell_refinement
;
CrysAlisPro, Oxford Diffraction Ltd.,
Version 1.171.33.64 (release 22-03-2010 CrysAlis171 .NET)
(compiled Mar 22 2010,13:57:49)
;
_computing_data_collection
;
CrysAlisPro, Oxford Diffraction Ltd.,
Version 1.171.33.64 (release 22-03-2010 CrysAlis171 .NET)
(compiled Mar 22 2010,13:57:49)
;
_computing_data_reduction
;
CrysAlisPro, Oxford Diffraction Ltd.,
Version 1.171.33.64 (release 22-03-2010 CrysAlis171 .NET)
(compiled Mar 22 2010,13:57:49)
;
_computing_structure_refinement 'SHELXL-97 (Sheldrick, 1997)'
_computing_structure_solution 'SHELXS-97 (Sheldrick, 1990)'
_diffrn_ambient_temperature 115(2)
_diffrn_measured_fraction_theta_full 0.978
_diffrn_measured_fraction_theta_max 0.978
_diffrn_measurement_device_type 'Oxford Gemini S'
_diffrn_measurement_method '\w scans'
_diffrn_radiation_monochromator graphite
_diffrn_radiation_source 'fine-focus sealed tube'
_diffrn_radiation_type CuK\a
_diffrn_radiation_wavelength 1.54184
_diffrn_reflns_av_R_equivalents 0.0324
_diffrn_reflns_av_sigmaI/netI 0.0407
_diffrn_reflns_limit_h_max 7
_diffrn_reflns_limit_h_min -8
_diffrn_reflns_limit_k_max 17
_diffrn_reflns_limit_k_min -17
_diffrn_reflns_limit_l_max 23
_diffrn_reflns_limit_l_min -24
_diffrn_reflns_number 12059
_diffrn_reflns_theta_full 62.93
_diffrn_reflns_theta_max 62.93
_diffrn_reflns_theta_min 3.05
_diffrn_standards_decay_% 0
_diffrn_standards_interval_count 50
_diffrn_standards_interval_time 10
_diffrn_standards_number 2
_exptl_absorpt_coefficient_mu 5.677
_exptl_absorpt_correction_T_max 1.00000
_exptl_absorpt_correction_T_min 0.60718
_exptl_absorpt_correction_type multi-scan
_exptl_absorpt_process_details
;
CrysAlisPro, Oxford Diffraction Ltd.,
Version 1.171.33.64 (release 22-03-2010 CrysAlis171 .NET)
(compiled Mar 22 2010,13:57:49)
Empirical absorption correction using spherical harmonics,
 implemented in SCALE3 ABSPACK scaling algorithm.
;
_exptl_crystal_colour yellow
_exptl_crystal_density_diffrn 1.419
_exptl_crystal_density_method 'not measured'
_exptl_crystal_description needle
_exptl_crystal_F_000 972
_exptl_crystal_size_max 0.36
_exptl_crystal_size_mid 0.18
_exptl_crystal_size_min 0.12
_refine_diff_density_max 0.423
_refine_diff_density_min -0.260
_refine_diff_density_rms 0.049
_refine_ls_extinction_method none
_refine_ls_goodness_of_fit_ref 0.942
_refine_ls_hydrogen_treatment constr
_refine_ls_matrix_type full
_refine_ls_number_parameters 677
_refine_ls_number_reflns 6903
_refine_ls_number_restraints 103
_refine_ls_restrained_S_all 0.947
_refine_ls_R_factor_all 0.0663
_refine_ls_R_factor_gt 0.0455
_refine_ls_shift/su_max 0.004
_refine_ls_shift/su_mean 0.000
_refine_ls_structure_factor_coef Fsqd
_refine_ls_weighting_details 'calc w=1/[\s^2^(Fo^2^)+(0.0799P)^2^+0.0000P] where P=(Fo^2^+2Fc^2^)/3'
_refine_ls_weighting_scheme calc
_refine_ls_wR_factor_gt 0.1122
_refine_ls_wR_factor_ref 0.1199
_reflns_number_gt 4905
_reflns_number_total 6903
_reflns_threshold_expression >2sigma(I)
_cod_data_source_file om4007533_si_002.cif
_cod_data_source_block kurze1
_cod_original_sg_symbol_H-M P-1
_cod_database_code 4081656

loop_
_symmetry_equiv_pos_as_xyz
'x, y, z'
'-x, -y, -z'

loop_
_atom_site_label
_atom_site_type_symbol
_atom_site_fract_x
_atom_site_fract_y
_atom_site_fract_z
_atom_site_U_iso_or_equiv
_atom_site_adp_type
_atom_site_occupancy
_atom_site_symmetry_multiplicity
_atom_site_calc_flag
_atom_site_refinement_flags
_atom_site_disorder_assembly
_atom_site_disorder_group
C1 C -0.0890(7) 0.2216(4) 0.0947(2) 0.109(2) Uani 1 1 d . . .
H1 H -0.0866 0.2158 0.1411 0.131 Uiso 1 1 calc R . .
C2 C -0.1735(6) 0.1701(4) 0.0625(3) 0.107(2) Uani 1 1 d . . .
H2 H -0.2362 0.1213 0.0836 0.129 Uiso 1 1 calc R . .
C3 C -0.1543(5) 0.1992(3) -0.0038(2) 0.0732(11) Uani 1 1 d . . .
H3 H -0.2043 0.1748 -0.0359 0.088 Uiso 1 1 calc R . .
C4 C -0.0506(5) 0.2699(2) -0.01774(16) 0.0608(10) Uani 1 1 d . . .
H4 H -0.0169 0.3013 -0.0604 0.073 Uiso 1 1 calc R . .
C5 C -0.0034(6) 0.2870(3) 0.0443(2) 0.0849(13) Uani 1 1 d . . .
H5 H 0.0673 0.3309 0.0509 0.102 Uiso 1 1 calc R . .
C6 C 0.3034(4) 0.0637(2) 0.10134(14) 0.0476(8) Uani 1 1 d . . .
C7 C 0.2157(4) 0.0156(2) 0.06307(15) 0.0543(9) Uani 1 1 d . . .
H7 H 0.1495 -0.0334 0.0802 0.065 Uiso 1 1 calc R . .
C8 C 0.2454(5) 0.0541(3) -0.00499(16) 0.0605(10) Uani 1 1 d . . .
H8 H 0.2020 0.0350 -0.0410 0.073 Uiso 1 1 calc R . .
C9 C 0.3495(4) 0.1249(3) -0.01004(16) 0.0634(10) Uani 1 1 d . . .
H9 H 0.3900 0.1610 -0.0500 0.076 Uiso 1 1 calc R . .
C10 C 0.3842(4) 0.1334(2) 0.05510(16) 0.0559(9) Uani 1 1 d . . .
H10 H 0.4488 0.1769 0.0660 0.067 Uiso 1 1 calc R . .
C11 C 0.3254(4) 0.04796(19) 0.17230(14) 0.0430(7) Uani 1 1 d . . .
C12 C 0.4367(4) 0.0863(2) 0.20555(15) 0.0464(8) Uani 1 1 d . . .
H12 H 0.5111 0.1310 0.1861 0.056 Uiso 1 1 calc R . .
C13 C 0.4213(4) 0.0478(2) 0.27367(15) 0.0450(7) Uani 1 1 d . . .
H13 H 0.4838 0.0621 0.3080 0.054 Uiso 1 1 calc R . .
C14 C 0.3013(4) -0.01357(19) 0.28193(13) 0.0403(7) Uani 1 1 d . . .
C15 C 0.1244(4) -0.07376(19) 0.20721(13) 0.0406(7) Uani 1 1 d . . .
C16 C -0.0658(4) -0.0435(2) 0.19748(14) 0.0443(7) Uani 1 1 d . . .
H16 H -0.1208 0.0174 0.2006 0.053 Uiso 1 1 calc R . .
C17 C -0.1766(5) -0.1015(2) 0.18324(15) 0.0525(8) Uani 1 1 d . . .
H17 H -0.3077 -0.0808 0.1772 0.063 Uiso 1 1 calc R . .
C18 C -0.0964(5) -0.1889(2) 0.17783(16) 0.0561(8) Uani 1 1 d . . .
H18 H -0.1712 -0.2281 0.1665 0.067 Uiso 1 1 calc R . .
C19 C 0.0932(5) -0.2200(2) 0.18887(17) 0.0590(9) Uani 1 1 d . . .
H19 H 0.1472 -0.2813 0.1864 0.071 Uiso 1 1 calc R . .
C20 C 0.2048(4) -0.1630(2) 0.20348(15) 0.0497(8) Uani 1 1 d . . .
H20 H 0.3352 -0.1846 0.2109 0.060 Uiso 1 1 calc R . .
C21 C 0.2155(4) -0.06364(19) 0.34165(13) 0.0393(7) Uani 1 1 d . . .
C22 C 0.0484(4) -0.0375(2) 0.37106(14) 0.0482(8) Uani 1 1 d . . .
H22 H -0.0358 0.0192 0.3572 0.058 Uiso 1 1 calc R . .
C23 C 0.0219(4) -0.1090(2) 0.42559(15) 0.0490(8) Uani 1 1 d . . .
H23 H -0.0826 -0.1086 0.4549 0.059 Uiso 1 1 calc R . .
C24 C 0.1720(4) -0.17843(19) 0.42884(13) 0.0411(7) Uani 1 1 d . . .
C25 C 0.4634(4) -0.20722(19) 0.36154(13) 0.0406(7) Uani 1 1 d . . .
C26 C 0.4579(5) -0.2930(2) 0.34945(15) 0.0503(8) Uani 1 1 d . . .
H26 H 0.3423 -0.3143 0.3513 0.060 Uiso 1 1 calc R . .
C27 C 0.6229(5) -0.3473(2) 0.33458(17) 0.0621(10) Uani 1 1 d . . .
H27 H 0.6208 -0.4066 0.3269 0.075 Uiso 1 1 calc R . .
C28 C 0.7888(5) -0.3159(2) 0.33087(17) 0.0630(10) Uani 1 1 d . . .
H28 H 0.9009 -0.3535 0.3203 0.076 Uiso 1 1 calc R . .
C29 C 0.7953(5) -0.2308(2) 0.34228(16) 0.0598(9) Uani 1 1 d . . .
H29 H 0.9111 -0.2094 0.3390 0.072 Uiso 1 1 calc R . .
C30 C 0.6312(4) -0.1757(2) 0.35879(14) 0.0477(8) Uani 1 1 d . . .
H30 H 0.6348 -0.1174 0.3680 0.057 Uiso 1 1 calc R . .
C31 C 0.2105(4) -0.26785(19) 0.47685(13) 0.0425(7) Uani 1 1 d . . .
C32 C 0.1257(5) -0.3425(2) 0.48396(14) 0.0486(8) Uani 1 1 d . . .
H32 H 0.0249 -0.3470 0.4582 0.058 Uiso 1 1 calc R . .
C33 C 0.2132(5) -0.4122(2) 0.53618(14) 0.0504(8) Uani 1 1 d . . .
H33 H 0.1818 -0.4716 0.5517 0.060 Uiso 1 1 calc R . .
C34 C 0.3519(4) -0.37884(19) 0.56057(14) 0.0440(7) Uani 1 1 d . . .
C35 C 0.4607(4) -0.22766(19) 0.53729(13) 0.0428(7) Uani 1 1 d . . .
C36 C 0.6520(4) -0.2565(2) 0.54588(14) 0.0480(8) Uani 1 1 d . . .
H36 H 0.7110 -0.3152 0.5390 0.058 Uiso 1 1 calc R . .
C37 C 0.7567(5) -0.1990(3) 0.56454(15) 0.0603(9) Uani 1 1 d . . .
H37 H 0.8873 -0.2194 0.5721 0.072 Uiso 1 1 calc R . .
C38 C 0.6726(6) -0.1121(3) 0.57228(16) 0.0634(10) Uani 1 1 d . . .
H38 H 0.7449 -0.0724 0.5844 0.076 Uiso 1 1 calc R . .
C39 C 0.4814(6) -0.0837(2) 0.56209(16) 0.0597(9) Uani 1 1 d . . .
H39 H 0.4232 -0.0237 0.5664 0.072 Uiso 1 1 calc R . .
C40 C 0.3761(5) -0.1409(2) 0.54603(15) 0.0503(8) Uani 1 1 d . . .
H40 H 0.2445 -0.1215 0.5408 0.060 Uiso 1 1 calc R . .
C41 C 0.4814(4) -0.42240(19) 0.61510(14) 0.0458(7) Uani 1 1 d . . .
C42 C 0.6443(5) -0.4849(2) 0.61759(18) 0.0593(9) Uani 1 1 d . . .
H42 H 0.6974 -0.5123 0.5826 0.071 Uiso 1 1 calc R . .
C43 C 0.7192(5) -0.5016(2) 0.68059(19) 0.0607(9) Uani 1 1 d . A .
H43 H 0.8323 -0.5425 0.6955 0.073 Uiso 1 1 calc R . .
C44 C 0.6034(4) -0.4496(2) 0.71755(16) 0.0500(8) Uani 1 1 d D . .
C45 C 0.3032(4) -0.33480(18) 0.69330(13) 0.0378(7) Uani 1 1 d . . .
C46 C 0.1283(4) -0.3579(2) 0.70468(15) 0.0494(8) Uani 1 1 d . A .
H46 H 0.1072 -0.4161 0.7000 0.059 Uiso 1 1 calc R . .
C47 C -0.0185(5) -0.2941(2) 0.72335(16) 0.0574(9) Uani 1 1 d . . .
H47 H -0.1405 -0.3087 0.7313 0.069 Uiso 1 1 calc R A .
C48 C 0.0158(5) -0.2105(2) 0.72996(16) 0.0565(9) Uani 1 1 d . A .
H48 H -0.0829 -0.1676 0.7433 0.068 Uiso 1 1 calc R . .
C49 C 0.1903(5) -0.1880(2) 0.71759(15) 0.0496(8) Uani 1 1 d . . .
H49 H 0.2118 -0.1298 0.7222 0.059 Uiso 1 1 calc R A .
C50 C 0.3335(4) -0.24952(19) 0.69851(14) 0.0427(7) Uani 1 1 d . A .
H50 H 0.4539 -0.2335 0.6889 0.051 Uiso 1 1 calc R . .
C51 C 0.6485(14) -0.4424(7) 0.7806(4) 0.038(2) Uani 0.529(12) 1 d PD A 1
C52 C 0.7869(13) -0.5055(7) 0.8222(5) 0.047(2) Uani 0.529(12) 1 d P A 1
H52 H 0.8678 -0.5563 0.8103 0.057 Uiso 0.529(12) 1 calc PR A 1
C53 C 0.7864(10) -0.4824(6) 0.8816(4) 0.047(2) Uani 0.529(12) 1 d P A 1
H53 H 0.8654 -0.5141 0.9178 0.056 Uiso 0.529(12) 1 calc PR A 1
C54 C 0.6478(11) -0.4032(5) 0.8800(3) 0.0424(18) Uani 0.529(12) 1 d P A 1
H54 H 0.6182 -0.3718 0.9148 0.051 Uiso 0.529(12) 1 calc PR A 1
C55 C 0.5622(12) -0.3789(6) 0.8191(4) 0.046(2) Uani 0.529(12) 1 d P A 1
H55 H 0.4628 -0.3284 0.8052 0.055 Uiso 0.529(12) 1 calc PR A 1
C56 C 0.3230(15) -0.5690(8) 0.8422(5) 0.057(2) Uani 0.529(12) 1 d PU A 1
H56 H 0.2891 -0.5700 0.7989 0.068 Uiso 0.529(12) 1 calc PR A 1
C57 C 0.4605(15) -0.6347(7) 0.8808(5) 0.055(2) Uani 0.529(12) 1 d PU A 1
H57 H 0.5370 -0.6860 0.8681 0.066 Uiso 0.529(12) 1 calc PR A 1
C58 C 0.4634(10) -0.6103(5) 0.9418(4) 0.0437(19) Uani 0.529(12) 1 d PU A 1
H58 H 0.5393 -0.6425 0.9788 0.052 Uiso 0.529(12) 1 calc PR A 1
C59 C 0.3301(10) -0.5280(5) 0.9371(3) 0.0404(17) Uani 0.529(12) 1 d PU A 1
H59 H 0.3029 -0.4946 0.9709 0.048 Uiso 0.529(12) 1 calc PR A 1
C60 C 0.2454(12) -0.5035(7) 0.8759(5) 0.053(2) Uani 0.529(12) 1 d PU A 1
H60 H 0.1514 -0.4511 0.8604 0.063 Uiso 0.529(12) 1 calc PR A 1
Fe2 Fe 0.5267(5) -0.5075(2) 0.86430(13) 0.0376(6) Uani 0.529(12) 1 d PU A 1
C51' C 0.5946(14) -0.4525(8) 0.7936(3) 0.047(4) Uani 0.471(12) 1 d PGD A 2
C52' C 0.7267(14) -0.5190(6) 0.8356(5) 0.062(4) Uani 0.471(12) 1 d PG A 2
H52' H 0.8155 -0.5665 0.8228 0.074 Uiso 0.471(12) 1 calc PR A 2
C53' C 0.7028(17) -0.5018(6) 0.9000(4) 0.075(4) Uani 0.471(12) 1 d PG A 2
H53' H 0.7728 -0.5359 0.9379 0.090 Uiso 0.471(12) 1 calc PR A 2
C54' C 0.5559(17) -0.4248(6) 0.8979(4) 0.075(4) Uani 0.471(12) 1 d PG A 2
H54' H 0.5104 -0.3982 0.9341 0.090 Uiso 0.471(12) 1 calc PR A 2
C55' C 0.4890(15) -0.3943(6) 0.8321(4) 0.067(4) Uani 0.471(12) 1 d PG A 2
H55' H 0.3909 -0.3439 0.8166 0.080 Uiso 0.471(12) 1 calc PR A 2
C56' C 0.2869(17) -0.5866(8) 0.8298(3) 0.065(4) Uani 0.471(12) 1 d PG A 2
H56' H 0.2717 -0.5800 0.7838 0.078 Uiso 0.471(12) 1 calc PR A 2
C57' C 0.4163(15) -0.6557(7) 0.8711(5) 0.078(5) Uani 0.471(12) 1 d PG A 2
H57' H 0.5027 -0.7034 0.8575 0.094 Uiso 0.471(12) 1 calc PR A 2
C58' C 0.3937(17) -0.6409(7) 0.9362(4) 0.078(4) Uani 0.471(12) 1 d PG A 2
H58' H 0.4624 -0.6769 0.9738 0.093 Uiso 0.471(12) 1 calc PR A 2
C59' C 0.2504(17) -0.5626(7) 0.9352(3) 0.078(4) Uani 0.471(12) 1 d PG A 2
H59' H 0.2064 -0.5372 0.9720 0.094 Uiso 0.471(12) 1 calc PR A 2
C60' C 0.1844(15) -0.5291(7) 0.8694(4) 0.075(4) Uani 0.471(12) 1 d PG A 2
H60' H 0.0885 -0.4773 0.8545 0.090 Uiso 0.471(12) 1 calc PR A 2
Fe2' Fe 0.4622(11) -0.5284(4) 0.87271(17) 0.0571(12) Uani 0.471(12) 1 d P A 2
N1 N 0.2409(3) -0.01340(15) 0.21942(11) 0.0399(6) Uani 1 1 d . . .
N2 N 0.2937(3) -0.15154(15) 0.37754(11) 0.0385(5) Uani 1 1 d . . .
N3 N 0.3506(3) -0.28923(15) 0.52378(11) 0.0418(6) Uani 1 1 d . . .
N4 N 0.4568(3) -0.39969(15) 0.67609(11) 0.0405(6) Uani 1 1 d . A .
Fe1 Fe 0.10339(7) 0.15397(4) 0.03928(2) 0.05666(19) Uani 1 1 d . . .

loop_
_atom_site_aniso_label
_atom_site_aniso_U_11
_atom_site_aniso_U_22
_atom_site_aniso_U_33
_atom_site_aniso_U_23
_atom_site_aniso_U_13
_atom_site_aniso_U_12
C1 0.093(4) 0.156(5) 0.035(2) -0.010(3) 0.005(2) 0.075(3)
C2 0.052(3) 0.142(5) 0.076(3) 0.032(3) 0.021(2) 0.036(3)
C3 0.047(2) 0.072(3) 0.079(3) 0.007(2) -0.0079(19) 0.0149(19)
C4 0.056(2) 0.062(2) 0.0413(18) 0.0076(16) 0.0041(16) 0.0207(18)
C5 0.057(2) 0.081(3) 0.109(4) -0.036(3) -0.019(2) 0.032(2)
C6 0.0314(15) 0.0544(19) 0.0390(16) 0.0091(14) 0.0056(13) 0.0116(14)
C7 0.0410(17) 0.065(2) 0.0405(17) 0.0066(15) 0.0031(14) 0.0072(16)
C8 0.0480(19) 0.077(2) 0.0369(17) 0.0064(16) 0.0028(14) 0.0143(18)
C9 0.0409(18) 0.076(2) 0.0458(19) 0.0165(17) 0.0178(15) 0.0147(17)
C10 0.0396(17) 0.060(2) 0.0496(19) 0.0123(15) 0.0085(15) 0.0044(15)
C11 0.0310(15) 0.0418(17) 0.0419(16) 0.0070(13) 0.0077(13) 0.0072(13)
C12 0.0323(16) 0.0448(17) 0.0509(18) 0.0053(14) 0.0073(14) -0.0010(13)
C13 0.0397(16) 0.0460(18) 0.0425(17) -0.0022(14) 0.0036(13) -0.0013(14)
C14 0.0401(16) 0.0359(16) 0.0360(15) -0.0008(12) 0.0060(13) 0.0051(13)
C15 0.0449(17) 0.0412(17) 0.0280(14) 0.0010(12) 0.0079(12) -0.0012(14)
C16 0.0400(17) 0.0471(18) 0.0384(16) -0.0030(13) 0.0067(13) 0.0006(14)
C17 0.0466(19) 0.063(2) 0.0413(17) -0.0055(15) 0.0079(14) -0.0034(17)
C18 0.061(2) 0.058(2) 0.0478(19) -0.0065(16) 0.0049(16) -0.0163(18)
C19 0.073(2) 0.0396(18) 0.057(2) -0.0057(15) 0.0076(18) -0.0017(17)
C20 0.0469(18) 0.0473(19) 0.0462(17) -0.0025(14) 0.0046(14) 0.0022(15)
C21 0.0407(16) 0.0381(16) 0.0337(14) -0.0035(12) 0.0044(12) -0.0007(13)
C22 0.0480(18) 0.0414(17) 0.0449(17) -0.0007(14) 0.0079(14) 0.0042(14)
C23 0.0466(18) 0.0480(18) 0.0439(17) -0.0014(14) 0.0146(14) -0.0021(14)
C24 0.0471(17) 0.0382(16) 0.0328(14) -0.0025(12) 0.0104(13) -0.0040(13)
C25 0.0465(18) 0.0384(16) 0.0290(14) 0.0002(12) 0.0074(12) 0.0004(13)
C26 0.059(2) 0.0424(18) 0.0430(17) -0.0046(14) 0.0143(15) -0.0024(15)
C27 0.080(3) 0.0391(18) 0.056(2) -0.0038(15) 0.0279(19) 0.0009(17)
C28 0.058(2) 0.052(2) 0.061(2) -0.0005(17) 0.0195(17) 0.0136(17)
C29 0.048(2) 0.066(2) 0.052(2) 0.0000(17) 0.0062(16) 0.0042(17)
C30 0.0496(19) 0.0454(18) 0.0405(16) -0.0008(13) 0.0023(14) -0.0007(15)
C31 0.0489(18) 0.0400(17) 0.0328(15) -0.0019(12) 0.0107(13) -0.0043(14)
C32 0.059(2) 0.0485(19) 0.0344(15) -0.0035(13) 0.0075(14) -0.0093(16)
C33 0.073(2) 0.0379(17) 0.0380(16) -0.0051(13) 0.0088(16) -0.0118(16)
C34 0.059(2) 0.0307(15) 0.0370(15) -0.0048(12) 0.0138(14) -0.0018(14)
C35 0.0537(19) 0.0371(16) 0.0332(15) -0.0002(12) 0.0106(13) -0.0098(14)
C36 0.0528(19) 0.0451(18) 0.0409(16) -0.0015(14) 0.0135(14) -0.0093(15)
C37 0.062(2) 0.075(3) 0.0406(18) -0.0037(17) 0.0090(16) -0.017(2)
C38 0.085(3) 0.065(2) 0.0466(19) -0.0104(17) 0.0136(19) -0.037(2)
C39 0.086(3) 0.0423(19) 0.0482(19) -0.0043(15) 0.0091(18) -0.0154(19)
C40 0.062(2) 0.0403(18) 0.0426(17) -0.0008(14) 0.0079(15) -0.0076(16)
C41 0.0548(19) 0.0332(16) 0.0428(17) -0.0026(13) 0.0106(14) -0.0016(14)
C42 0.067(2) 0.0429(19) 0.059(2) -0.0100(16) 0.0187(18) 0.0045(16)
C43 0.0458(19) 0.0421(19) 0.085(3) -0.0116(17) -0.0009(18) 0.0130(15)
C44 0.0442(18) 0.0346(16) 0.065(2) -0.0082(15) -0.0116(16) 0.0072(14)
C45 0.0402(17) 0.0365(16) 0.0294(14) -0.0010(12) -0.0055(12) 0.0053(13)
C46 0.0480(19) 0.0471(18) 0.0475(18) -0.0047(14) -0.0033(14) -0.0008(15)
C47 0.0423(18) 0.068(2) 0.0520(19) -0.0015(17) -0.0015(15) 0.0005(16)
C48 0.060(2) 0.050(2) 0.0470(18) -0.0072(15) 0.0000(16) 0.0162(17)
C49 0.056(2) 0.0429(18) 0.0445(17) -0.0087(14) -0.0002(15) 0.0029(15)
C50 0.0469(17) 0.0369(16) 0.0395(16) -0.0043(13) 0.0000(13) -0.0013(13)
C51 0.021(5) 0.036(4) 0.051(4) 0.000(3) 0.007(3) -0.005(3)
C52 0.020(4) 0.054(5) 0.058(4) 0.004(3) 0.001(4) -0.006(3)
C53 0.021(4) 0.063(4) 0.048(4) 0.012(3) -0.001(3) -0.014(3)
C54 0.038(4) 0.053(4) 0.036(3) -0.005(3) 0.002(3) -0.015(3)
C55 0.036(4) 0.041(4) 0.052(4) 0.002(3) -0.011(3) 0.001(3)
C56 0.067(5) 0.083(6) 0.034(4) -0.019(4) -0.002(4) -0.039(4)
C57 0.059(5) 0.050(4) 0.060(5) -0.019(4) 0.026(4) -0.019(3)
C58 0.040(4) 0.040(4) 0.047(3) 0.004(3) -0.002(3) -0.012(3)
C59 0.033(4) 0.049(4) 0.038(3) -0.006(3) 0.004(2) -0.011(3)
C60 0.028(3) 0.069(5) 0.053(4) -0.004(3) -0.004(3) -0.001(3)
Fe2 0.0303(11) 0.0407(9) 0.0338(7) 0.0038(6) 0.0033(6) -0.0021(6)
C51' 0.020(6) 0.052(6) 0.072(7) -0.025(6) -0.011(5) -0.002(4)
C52' 0.038(8) 0.044(6) 0.103(10) -0.028(6) -0.032(7) 0.013(5)
C53' 0.074(8) 0.072(7) 0.071(7) -0.024(6) -0.043(6) 0.030(6)
C54' 0.077(8) 0.070(7) 0.070(7) -0.026(6) -0.028(6) 0.030(6)
C55' 0.057(8) 0.065(7) 0.077(8) -0.031(6) -0.028(6) 0.018(6)
C56' 0.091(9) 0.081(8) 0.036(5) -0.017(5) -0.004(5) -0.041(6)
C57' 0.097(10) 0.062(7) 0.083(8) -0.027(6) 0.028(7) -0.029(6)
C58' 0.104(10) 0.064(7) 0.056(6) -0.004(5) -0.011(6) -0.001(6)
C59' 0.087(9) 0.097(8) 0.042(5) -0.011(5) 0.011(5) -0.004(7)
C60' 0.069(8) 0.096(9) 0.051(5) -0.006(5) -0.002(6) -0.002(6)
Fe2' 0.068(3) 0.0563(15) 0.0347(9) -0.0019(9) -0.0057(12) 0.0104(16)
N1 0.0358(13) 0.0391(13) 0.0356(13) 0.0029(10) 0.0057(10) 0.0010(11)
N2 0.0428(13) 0.0332(12) 0.0326(12) -0.0010(10) 0.0065(10) 0.0005(10)
N3 0.0492(15) 0.0336(13) 0.0355(13) -0.0007(10) 0.0107(11) -0.0018(11)
N4 0.0433(14) 0.0307(12) 0.0414(13) -0.0045(10) 0.0021(11) 0.0035(10)
Fe1 0.0393(3) 0.0703(4) 0.0374(3) 0.0115(2) 0.0062(2) 0.0169(2)

loop_
_atom_type_symbol
_atom_type_description
_atom_type_scat_dispersion_real
_atom_type_scat_dispersion_imag
_atom_type_scat_source
C C 0.0181 0.0091 'International Tables Vol C Tables 4.2.6.8 and 6.1.1.4'
N N 0.0311 0.0180 'International Tables Vol C Tables 4.2.6.8 and 6.1.1.4'
Fe Fe -1.1336 3.1974 'International Tables Vol C Tables 4.2.6.8 and 6.1.1.4'
H H 0.0000 0.0000 'International Tables Vol C Tables 4.2.6.8 and 6.1.1.4'

loop_
_geom_angle_atom_site_label_1
_geom_angle_atom_site_label_2
_geom_angle_atom_site_label_3
_geom_angle
C2 C1 C5 107.5(4)
C2 C1 Fe1 69.6(2)
C5 C1 Fe1 68.9(2)
C2 C1 H1 126.3
C5 C1 H1 126.3
Fe1 C1 H1 126.8
C3 C2 C1 110.2(5)
C3 C2 Fe1 71.3(2)
C1 C2 Fe1 70.9(3)
C3 C2 H2 124.9
C1 C2 H2 124.9
Fe1 C2 H2 124.5
C2 C3 C4 109.9(5)
C2 C3 Fe1 69.8(2)
C4 C3 Fe1 70.1(2)
C2 C3 H3 125.1
C4 C3 H3 125.1
Fe1 C3 H3 126.7
C3 C4 C5 107.8(4)
C3 C4 Fe1 70.15(19)
C5 C4 Fe1 69.3(2)
C3 C4 H4 126.1
C5 C4 H4 126.1
Fe1 C4 H4 126.0
C4 C5 C1 104.7(4)
C4 C5 Fe1 69.4(2)
C1 C5 Fe1 68.9(2)
C4 C5 H5 127.7
C1 C5 H5 127.7
Fe1 C5 H5 125.6
C7 C6 C10 107.0(3)
C7 C6 C11 130.6(3)
C10 C6 C11 122.4(3)
C7 C6 Fe1 69.11(17)
C10 C6 Fe1 68.16(16)
C11 C6 Fe1 130.3(2)
C8 C7 C6 108.1(3)
C8 C7 Fe1 69.04(19)
C6 C7 Fe1 70.17(18)
C8 C7 H7 125.9
C6 C7 H7 125.9
Fe1 C7 H7 126.4
C9 C8 C7 108.7(3)
C9 C8 Fe1 69.9(2)
C7 C8 Fe1 70.3(2)
C9 C8 H8 125.6
C7 C8 H8 125.6
Fe1 C8 H8 125.8
C8 C9 C10 108.5(3)
C8 C9 Fe1 69.78(19)
C10 C9 Fe1 69.30(18)
C8 C9 H9 125.8
C10 C9 H9 125.8
Fe1 C9 H9 126.7
C9 C10 C6 107.7(3)
C9 C10 Fe1 69.66(19)
C6 C10 Fe1 70.61(17)
C9 C10 H10 126.1
C6 C10 H10 126.1
Fe1 C10 H10 125.2
C12 C11 N1 107.1(3)
C12 C11 C6 127.7(3)
N1 C11 C6 125.1(3)
C11 C12 C13 108.1(3)
C11 C12 H12 125.9
C13 C12 H12 125.9
C14 C13 C12 108.4(3)
C14 C13 H13 125.8
C12 C13 H13 125.8
C13 C14 N1 107.3(2)
C13 C14 C21 131.6(3)
N1 C14 C21 120.5(3)
C16 C15 C20 120.0(3)
C16 C15 N1 120.8(3)
C20 C15 N1 119.2(3)
C15 C16 C17 120.4(3)
C15 C16 H16 119.8
C17 C16 H16 119.8
C18 C17 C16 119.7(3)
C18 C17 H17 120.2
C16 C17 H17 120.2
C17 C18 C19 120.1(3)
C17 C18 H18 120.0
C19 C18 H18 120.0
C20 C19 C18 120.7(3)
C20 C19 H19 119.7
C18 C19 H19 119.7
C19 C20 C15 119.1(3)
C19 C20 H20 120.4
C15 C20 H20 120.4
C22 C21 N2 107.2(2)
C22 C21 C14 128.6(3)
N2 C21 C14 124.2(2)
C21 C22 C23 108.4(3)
C21 C22 H22 125.8
C23 C22 H22 125.8
C24 C23 C22 108.1(3)
C24 C23 H23 126.0
C22 C23 H23 126.0
C23 C24 N2 107.9(2)
C23 C24 C31 129.0(3)
N2 C24 C31 123.1(2)
C30 C25 C26 120.7(3)
C30 C25 N2 120.0(3)
C26 C25 N2 119.3(3)
C27 C26 C25 119.2(3)
C27 C26 H26 120.4
C25 C26 H26 120.4
C28 C27 C26 120.3(3)
C28 C27 H27 119.9
C26 C27 H27 119.9
C27 C28 C29 120.9(3)
C27 C28 H28 119.6
C29 C28 H28 119.6
C28 C29 C30 119.8(3)
C28 C29 H29 120.1
C30 C29 H29 120.1
C25 C30 C29 119.0(3)
C25 C30 H30 120.5
C29 C30 H30 120.5
C32 C31 N3 107.9(2)
C32 C31 C24 129.2(3)
N3 C31 C24 122.9(3)
C31 C32 C33 108.2(3)
C31 C32 H32 125.9
C33 C32 H32 125.9
C34 C33 C32 108.0(3)
C34 C33 H33 126.0
C32 C33 H33 126.0
C33 C34 N3 107.4(3)
C33 C34 C41 130.0(3)
N3 C34 C41 122.6(3)
C36 C35 C40 119.9(3)
C36 C35 N3 119.6(3)
C40 C35 N3 120.4(3)
C35 C36 C37 119.4(3)
C35 C36 H36 120.3
C37 C36 H36 120.3
C38 C37 C36 120.5(3)
C38 C37 H37 119.7
C36 C37 H37 119.7
C37 C38 C39 119.2(3)
C37 C38 H38 120.4
C39 C38 H38 120.4
C40 C39 C38 120.8(3)
C40 C39 H39 119.6
C38 C39 H39 119.6
C39 C40 C35 120.2(3)
C39 C40 H40 119.9
C35 C40 H40 119.9
C42 C41 N4 107.2(3)
C42 C41 C34 130.6(3)
N4 C41 C34 122.1(2)
C41 C42 C43 108.1(3)
C41 C42 H42 126.0
C43 C42 H42 126.0
C44 C43 C42 109.2(3)
C44 C43 H43 125.4
C42 C43 H43 125.4
C43 C44 N4 105.9(3)
C43 C44 C51 123.6(5)
N4 C44 C51 129.9(5)
C43 C44 C51' 132.0(4)
N4 C44 C51' 121.1(4)
C51 C44 C51' 17.9(6)
C46 C45 C50 120.7(3)
C46 C45 N4 120.1(3)
C50 C45 N4 119.2(3)
C45 C46 C47 119.0(3)
C45 C46 H46 120.5
C47 C46 H46 120.5
C48 C47 C46 119.3(3)
C48 C47 H47 120.3
C46 C47 H47 120.3
C49 C48 C47 121.0(3)
C49 C48 H48 119.5
C47 C48 H48 119.5
C50 C49 C48 119.9(3)
C50 C49 H49 120.1
C48 C49 H49 120.1
C49 C50 C45 120.0(3)
C49 C50 H50 120.0
C45 C50 H50 120.0
C44 C51 C52 124.9(8)
C44 C51 C55 129.7(8)
C52 C51 C55 105.2(6)
C44 C51 Fe2 122.3(6)
C52 C51 Fe2 69.7(5)
C55 C51 Fe2 68.5(5)
C53 C52 C51 110.0(7)
C53 C52 Fe2 71.1(5)
C51 C52 Fe2 69.5(5)
C53 C52 H52 125.0
C51 C52 H52 125.0
Fe2 C52 H52 125.9
C52 C53 C54 107.9(7)
C52 C53 Fe2 70.2(5)
C54 C53 Fe2 69.2(4)
C52 C53 H53 126.0
C54 C53 H53 126.0
Fe2 C53 H53 126.1
C55 C54 C53 108.4(7)
C55 C54 Fe2 69.2(5)
C53 C54 Fe2 70.5(4)
C55 C54 H54 125.8
C53 C54 H54 125.8
Fe2 C54 H54 126.1
C54 C55 C51 108.5(6)
C54 C55 Fe2 71.0(4)
C51 C55 Fe2 70.3(5)
C54 C55 H55 125.8
C51 C55 H55 125.8
Fe2 C55 H55 124.5
C60 C56 C57 110.1(8)
C60 C56 Fe2 71.3(5)
C57 C56 Fe2 69.9(6)
C60 C56 H56 124.9
C57 C56 H56 124.9
Fe2 C56 H56 125.4
C58 C57 C56 107.2(7)
C58 C57 Fe2 71.7(5)
C56 C57 Fe2 69.2(5)
C58 C57 H57 126.4
C56 C57 H57 126.4
Fe2 C57 H57 124.2
C57 C58 C59 106.0(7)
C57 C58 Fe2 68.1(5)
C59 C58 Fe2 68.8(4)
C57 C58 H58 127.0
C59 C58 H58 127.0
Fe2 C58 H58 127.6
C60 C59 C58 109.9(6)
C60 C59 Fe2 70.0(4)
C58 C59 Fe2 70.9(4)
C60 C59 H59 125.1
C58 C59 H59 125.1
Fe2 C59 H59 125.6
C56 C60 C59 106.8(7)
C56 C60 Fe2 69.3(5)
C59 C60 Fe2 70.3(4)
C56 C60 H60 126.6
C59 C60 H60 126.6
Fe2 C60 H60 125.4
C56 Fe2 C55 124.3(4)
C56 Fe2 C57 40.8(4)
C55 Fe2 C57 161.7(4)
C56 Fe2 C60 39.4(3)
C55 Fe2 C60 106.7(4)
C57 Fe2 C60 68.1(4)
C56 Fe2 C59 66.1(3)
C55 Fe2 C59 120.7(3)
C57 Fe2 C59 67.3(3)
C60 Fe2 C59 39.7(3)
C56 Fe2 C54 157.5(4)
C55 Fe2 C54 39.8(3)
C57 Fe2 C54 158.1(4)
C60 Fe2 C54 121.1(4)
C59 Fe2 C54 106.1(3)
C56 Fe2 C51 111.0(4)
C55 Fe2 C51 41.2(3)
C57 Fe2 C51 126.0(4)
C60 Fe2 C51 123.8(4)
C59 Fe2 C51 158.0(4)
C54 Fe2 C51 67.9(3)
C56 Fe2 C52 128.4(4)
C55 Fe2 C52 67.8(3)
C57 Fe2 C52 111.4(4)
C60 Fe2 C52 161.9(4)
C59 Fe2 C52 158.1(4)
C54 Fe2 C52 66.5(3)
C51 Fe2 C52 40.8(3)
C56 Fe2 C53 161.8(4)
C55 Fe2 C53 67.5(3)
C57 Fe2 C53 124.2(4)
C60 Fe2 C53 157.0(4)
C59 Fe2 C53 122.4(3)
C54 Fe2 C53 40.3(3)
C51 Fe2 C53 67.6(3)
C52 Fe2 C53 38.7(3)
C56 Fe2 C58 67.3(4)
C55 Fe2 C58 156.0(4)
C57 Fe2 C58 40.1(3)
C60 Fe2 C58 67.9(3)
C59 Fe2 C58 40.3(3)
C54 Fe2 C58 121.3(3)
C51 Fe2 C58 161.0(4)
C52 Fe2 C58 124.3(4)
C53 Fe2 C58 107.8(3)
C55' C51' C52' 108.0
C55' C51' C44 133.0(6)
C52' C51' C44 118.7(6)
C55' C51' Fe2' 68.8(3)
C52' C51' Fe2' 68.7(3)
C44 C51' Fe2' 132.8(6)
C53' C52' C51' 108.0
C53' C52' Fe2' 67.6(3)
C51' C52' Fe2' 71.1(3)
C53' C52' H52' 126.0
C51' C52' H52' 126.0
Fe2' C52' H52' 126.8
C52' C53' C54' 108.0
C52' C53' Fe2' 71.4(3)
C54' C53' Fe2' 69.3(3)
C52' C53' H53' 126.0
C54' C53' H53' 126.0
Fe2' C53' H53' 124.9
C53' C54' C55' 108.0
C53' C54' Fe2' 69.2(3)
C55' C54' Fe2' 71.4(3)
C53' C54' H54' 126.0
C55' C54' H54' 126.0
Fe2' C54' H54' 125.0
C51' C55' C54' 108.0
C51' C55' Fe2' 71.0(3)
C54' C55' Fe2' 67.6(3)
C51' C55' H55' 126.0
C54' C55' H55' 126.0
Fe2' C55' H55' 126.9
C60' C56' C57' 108.0
C60' C56' Fe2' 69.5(3)
C57' C56' Fe2' 69.5(3)
C60' C56' H56' 126.0
C57' C56' H56' 126.0
Fe2' C56' H56' 126.5
C56' C57' C58' 108.0
C56' C57' Fe2' 69.4(3)
C58' C57' Fe2' 69.6(3)
C56' C57' H57' 126.0
C58' C57' H57' 126.0
Fe2' C57' H57' 126.6
C59' C58' C57' 108.0
C59' C58' Fe2' 69.5(3)
C57' C58' Fe2' 69.4(3)
C59' C58' H58' 126.0
C57' C58' H58' 126.0
Fe2' C58' H58' 126.7
C58' C59' C60' 108.0
C58' C59' Fe2' 69.5(3)
C60' C59' Fe2' 69.4(3)
C58' C59' H59' 126.0
C60' C59' H59' 126.0
Fe2' C59' H59' 126.7
C56' C60' C59' 108.0
C56' C60' Fe2' 69.4(3)
C59' C60' Fe2' 69.6(3)
C56' C60' H60' 126.0
C59' C60' H60' 126.0
Fe2' C60' H60' 126.6
C53' Fe2' C54' 41.51(15)
C53' Fe2' C56' 159.2(4)
C54' Fe2' C56' 155.8(4)
C53' Fe2' C57' 124.6(4)
C54' Fe2' C57' 162.4(4)
C56' Fe2' C57' 41.09(14)
C53' Fe2' C60' 159.5(4)
C54' Fe2' C60' 121.2(4)
C56' Fe2' C60' 41.09(15)
C57' Fe2' C60' 69.17(19)
C53' Fe2' C58' 110.1(3)
C54' Fe2' C58' 125.8(3)
C56' Fe2' C58' 69.16(19)
C57' Fe2' C58' 41.05(15)
C60' Fe2' C58' 69.12(18)
C53' Fe2' C59' 124.9(3)
C54' Fe2' C59' 108.5(3)
C56' Fe2' C59' 69.15(19)
C57' Fe2' C59' 69.12(18)
C60' Fe2' C59' 41.05(15)
C58' Fe2' C59' 41.02(14)
C53' Fe2' C52' 40.97(15)
C54' Fe2' C52' 69.00(19)
C56' Fe2' C52' 121.1(4)
C57' Fe2' C52' 107.4(4)
C60' Fe2' C52' 156.5(4)
C58' Fe2' C52' 124.4(4)
C59' Fe2' C52' 161.3(4)
C53' Fe2' C55' 68.98(19)
C54' Fe2' C55' 40.95(16)
C56' Fe2' C55' 118.7(4)
C57' Fe2' C55' 155.2(4)
C60' Fe2' C55' 104.9(3)
C58' Fe2' C55' 161.2(4)
C59' Fe2' C55' 123.0(3)
C52' Fe2' C55' 68.1(2)
C53' Fe2' C51' 68.40(19)
C54' Fe2' C51' 68.4(2)
C56' Fe2' C51' 104.2(3)
C57' Fe2' C51' 120.7(4)
C60' Fe2' C51' 120.2(3)
C58' Fe2' C51' 158.3(4)
C59' Fe2' C51' 157.7(4)
C52' Fe2' C51' 40.16(14)
C55' Fe2' C51' 40.14(16)
C11 N1 C14 109.1(2)
C11 N1 C15 126.7(2)
C14 N1 C15 124.0(2)
C24 N2 C21 108.5(2)
C24 N2 C25 125.5(2)
C21 N2 C25 125.9(2)
C31 N3 C34 108.5(2)
C31 N3 C35 126.1(2)
C34 N3 C35 125.1(2)
C41 N4 C44 109.6(2)
C41 N4 C45 124.7(2)
C44 N4 C45 125.7(2)
C2 Fe1 C10 157.27(19)
C2 Fe1 C8 125.0(2)
C10 Fe1 C8 68.71(15)
C2 Fe1 C9 160.8(2)
C10 Fe1 C9 41.05(14)
C8 Fe1 C9 40.28(14)
C2 Fe1 C5 68.6(2)
C10 Fe1 C5 107.06(16)
C8 Fe1 C5 154.31(18)
C9 Fe1 C5 119.89(18)
C2 Fe1 C1 39.5(2)
C10 Fe1 C1 122.3(2)
C8 Fe1 C1 161.5(2)
C9 Fe1 C1 157.5(2)
C5 Fe1 C1 42.1(2)
C2 Fe1 C4 67.04(16)
C10 Fe1 C4 125.35(14)
C8 Fe1 C4 119.10(13)
C9 Fe1 C4 106.98(13)
C5 Fe1 C4 41.34(15)
C1 Fe1 C4 68.62(15)
C2 Fe1 C3 38.90(17)
C10 Fe1 C3 162.07(14)
C8 Fe1 C3 107.73(16)
C9 Fe1 C3 125.04(15)
C5 Fe1 C3 68.09(17)
C1 Fe1 C3 66.47(19)
C4 Fe1 C3 39.74(14)
C2 Fe1 C7 108.53(19)
C10 Fe1 C7 68.92(14)
C8 Fe1 C7 40.70(12)
C9 Fe1 C7 68.29(13)
C5 Fe1 C7 163.51(17)
C1 Fe1 C7 125.46(18)
C4 Fe1 C7 153.96(15)
C3 Fe1 C7 120.62(16)
C2 Fe1 C6 122.06(15)
C10 Fe1 C6 41.23(12)
C8 Fe1 C6 68.58(12)
C9 Fe1 C6 68.78(12)
C5 Fe1 C6 125.90(16)
C1 Fe1 C6 108.90(14)
C4 Fe1 C6 163.65(15)
C3 Fe1 C6 155.47(15)
C7 Fe1 C6 40.72(13)

loop_
_geom_bond_atom_site_label_1
_geom_bond_atom_site_label_2
_geom_bond_distance
C1 C2 1.377(7)
C1 C5 1.468(7)
C1 Fe1 2.044(4)
C1 H1 0.9500
C2 C3 1.356(6)
C2 Fe1 2.027(4)
C2 H2 0.9500
C3 C4 1.391(5)
C3 Fe1 2.046(4)
C3 H3 0.9500
C4 C5 1.443(5)
C4 Fe1 2.045(3)
C4 H4 0.9500
C5 Fe1 2.044(4)
C5 H5 0.9500
C6 C7 1.436(5)
C6 C10 1.446(4)
C6 C11 1.453(4)
C6 Fe1 2.070(3)
C7 C8 1.424(4)
C7 Fe1 2.056(3)
C7 H7 0.9500
C8 C9 1.405(5)
C8 Fe1 2.040(4)
C8 H8 0.9500
C9 C10 1.430(5)
C9 Fe1 2.042(3)
C9 H9 0.9500
C10 Fe1 2.037(3)
C10 H10 0.9500
C11 C12 1.374(4)
C11 N1 1.391(4)
C12 C13 1.411(4)
C12 H12 0.9500
C13 C14 1.366(4)
C13 H13 0.9500
C14 N1 1.394(4)
C14 C21 1.474(4)
C15 C16 1.382(4)
C15 C20 1.386(4)
C15 N1 1.426(4)
C16 C17 1.383(4)
C16 H16 0.9500
C17 C18 1.370(4)
C17 H17 0.9500
C18 C19 1.383(5)
C18 H18 0.9500
C19 C20 1.380(5)
C19 H19 0.9500
C20 H20 0.9500
C21 C22 1.364(4)
C21 N2 1.398(3)
C22 C23 1.410(4)
C22 H22 0.9500
C23 C24 1.358(4)
C23 H23 0.9500
C24 N2 1.387(3)
C24 C31 1.475(4)
C25 C30 1.383(4)
C25 C26 1.387(4)
C25 N2 1.428(3)
C26 C27 1.385(4)
C26 H26 0.9500
C27 C28 1.368(5)
C27 H27 0.9500
C28 C29 1.372(5)
C28 H28 0.9500
C29 C30 1.398(4)
C29 H29 0.9500
C30 H30 0.9500
C31 C32 1.362(4)
C31 N3 1.388(4)
C32 C33 1.411(4)
C32 H32 0.9500
C33 C34 1.373(4)
C33 H33 0.9500
C34 N3 1.395(3)
C34 C41 1.463(4)
C35 C36 1.384(4)
C35 C40 1.390(4)
C35 N3 1.417(4)
C36 C37 1.386(5)
C36 H36 0.9500
C37 C38 1.385(5)
C37 H37 0.9500
C38 C39 1.387(5)
C38 H38 0.9500
C39 C40 1.361(5)
C39 H39 0.9500
C40 H40 0.9500
C41 C42 1.365(4)
C41 N4 1.384(4)
C42 C43 1.396(5)
C42 H42 0.9500
C43 C44 1.373(4)
C43 H43 0.9500
C44 N4 1.394(4)
C44 C51 1.401(7)
C44 C51' 1.571(7)
C45 C46 1.375(4)
C45 C50 1.379(4)
C45 N4 1.432(3)
C46 C47 1.401(4)
C46 H46 0.9500
C47 C48 1.374(5)
C47 H47 0.9500
C48 C49 1.369(5)
C48 H48 0.9500
C49 C50 1.369(4)
C49 H49 0.9500
C50 H50 0.9500
C51 C52 1.423(10)
C51 C55 1.428(10)
C51 Fe2 2.042(10)
C52 C53 1.360(12)
C52 Fe2 2.045(9)
C52 H52 0.9500
C53 C54 1.410(10)
C53 Fe2 2.057(7)
C53 H53 0.9500
C54 C55 1.382(10)
C54 Fe2 2.040(7)
C54 H54 0.9500
C55 Fe2 2.017(9)
C55 H55 0.9500
C56 C60 1.365(12)
C56 C57 1.406(12)
C56 Fe2 2.012(10)
C56 H56 0.9500
C57 C58 1.404(12)
C57 Fe2 2.021(10)
C57 H57 0.9500
C58 C59 1.414(9)
C58 Fe2 2.067(7)
C58 H58 0.9500
C59 C60 1.384(10)
C59 Fe2 2.040(6)
C59 H59 0.9500
C60 Fe2 2.036(8)
C60 H60 0.9500
C51' C55' 1.4200
C51' C52' 1.4200
C51' Fe2' 2.083(8)
C52' C53' 1.4200
C52' Fe2' 2.052(8)
C52' H52' 0.9500
C53' C54' 1.4200
C53' Fe2' 2.003(8)
C53' H53' 0.9500
C54' C55' 1.4200
C54' Fe2' 2.004(8)
C54' H54' 0.9500
C55' Fe2' 2.054(9)
C55' H55' 0.9500
C56' C60' 1.4200
C56' C57' 1.4200
C56' Fe2' 2.022(8)
C56' H56' 0.9500
C57' C58' 1.4200
C57' Fe2' 2.024(8)
C57' H57' 0.9500
C58' C59' 1.4200
C58' Fe2' 2.026(8)
C58' H58' 0.9500
C59' C60' 1.4200
C59' Fe2' 2.026(8)
C59' H59' 0.9500
C60' Fe2' 2.024(8)
C60' H60' 0.9500

loop_
_geom_torsion_atom_site_label_1
_geom_torsion_atom_site_label_2
_geom_torsion_atom_site_label_3
_geom_torsion_atom_site_label_4
_geom_torsion
C5 C1 C2 C3 -2.0(5)
Fe1 C1 C2 C3 -60.7(3)
C5 C1 C2 Fe1 58.7(3)
C1 C2 C3 C4 1.7(5)
Fe1 C2 C3 C4 -58.7(3)
C1 C2 C3 Fe1 60.5(3)
C2 C3 C4 C5 -0.7(4)
Fe1 C3 C4 C5 -59.3(2)
C2 C3 C4 Fe1 58.6(3)
C3 C4 C5 C1 -0.5(4)
Fe1 C4 C5 C1 -60.3(2)
C3 C4 C5 Fe1 59.8(2)
C2 C1 C5 C4 1.5(4)
Fe1 C1 C5 C4 60.6(2)
C2 C1 C5 Fe1 -59.1(3)
C10 C6 C7 C8 1.0(3)
C11 C6 C7 C8 -175.4(3)
Fe1 C6 C7 C8 58.8(2)
C10 C6 C7 Fe1 -57.82(19)
C11 C6 C7 Fe1 125.8(3)
C6 C7 C8 C9 0.1(3)
Fe1 C7 C8 C9 59.6(2)
C6 C7 C8 Fe1 -59.5(2)
C7 C8 C9 C10 -1.1(4)
Fe1 C8 C9 C10 58.7(2)
C7 C8 C9 Fe1 -59.8(2)
C8 C9 C10 C6 1.7(3)
Fe1 C9 C10 C6 60.7(2)
C8 C9 C10 Fe1 -59.0(2)
C7 C6 C10 C9 -1.6(3)
C11 C6 C10 C9 175.2(3)
Fe1 C6 C10 C9 -60.1(2)
C7 C6 C10 Fe1 58.4(2)
C11 C6 C10 Fe1 -124.8(3)
C7 C6 C11 C12 168.3(3)
C10 C6 C11 C12 -7.6(4)
Fe1 C6 C11 C12 -95.3(4)
C7 C6 C11 N1 -8.7(5)
C10 C6 C11 N1 175.4(3)
Fe1 C6 C11 N1 87.7(4)
N1 C11 C12 C13 0.4(3)
C6 C11 C12 C13 -177.1(3)
C11 C12 C13 C14 -0.1(3)
C12 C13 C14 N1 -0.2(3)
C12 C13 C14 C21 -170.7(3)
C20 C15 C16 C17 -0.7(4)
N1 C15 C16 C17 177.6(2)
C15 C16 C17 C18 -1.0(4)
C16 C17 C18 C19 2.3(5)
C17 C18 C19 C20 -1.9(5)
C18 C19 C20 C15 0.2(5)
C16 C15 C20 C19 1.1(4)
N1 C15 C20 C19 -177.3(3)
C13 C14 C21 C22 90.9(4)
N1 C14 C21 C22 -78.5(4)
C13 C14 C21 N2 -91.7(4)
N1 C14 C21 N2 98.9(3)
N2 C21 C22 C23 0.2(3)
C14 C21 C22 C23 177.9(3)
C21 C22 C23 C24 -0.5(4)
C22 C23 C24 N2 0.5(4)
C22 C23 C24 C31 180.0(3)
C30 C25 C26 C27 0.1(4)
N2 C25 C26 C27 -179.4(3)
C25 C26 C27 C28 -1.0(5)
C26 C27 C28 C29 0.5(5)
C27 C28 C29 C30 0.9(5)
C26 C25 C30 C29 1.3(4)
N2 C25 C30 C29 -179.3(3)
C28 C29 C30 C25 -1.8(5)
C23 C24 C31 C32 71.0(5)
N2 C24 C31 C32 -109.7(4)
C23 C24 C31 N3 -110.1(4)
N2 C24 C31 N3 69.3(4)
N3 C31 C32 C33 0.1(3)
C24 C31 C32 C33 179.1(3)
C31 C32 C33 C34 0.0(3)
C32 C33 C34 N3 0.0(3)
C32 C33 C34 C41 178.9(3)
C40 C35 C36 C37 1.4(4)
N3 C35 C36 C37 -174.6(3)
C35 C36 C37 C38 -2.3(5)
C36 C37 C38 C39 1.0(5)
C37 C38 C39 C40 1.4(5)
C38 C39 C40 C35 -2.3(5)
C36 C35 C40 C39 1.0(4)
N3 C35 C40 C39 176.9(3)
C33 C34 C41 C42 80.3(5)
N3 C34 C41 C42 -100.8(4)
C33 C34 C41 N4 -103.3(4)
N3 C34 C41 N4 75.5(4)
N4 C41 C42 C43 0.7(4)
C34 C41 C42 C43 177.4(3)
C41 C42 C43 C44 0.0(4)
C42 C43 C44 N4 -0.6(4)
C42 C43 C44 C51 -172.6(6)
C42 C43 C44 C51' 167.2(6)
C50 C45 C46 C47 -1.6(4)
N4 C45 C46 C47 178.1(3)
C45 C46 C47 C48 -0.2(5)
C46 C47 C48 C49 1.0(5)
C47 C48 C49 C50 -0.2(5)
C48 C49 C50 C45 -1.5(4)
C46 C45 C50 C49 2.4(4)
N4 C45 C50 C49 -177.3(2)
C43 C44 C51 C52 -19.1(12)
N4 C44 C51 C52 170.9(6)
C51' C44 C51 C52 105(3)
C43 C44 C51 C55 166.5(7)
N4 C44 C51 C55 -3.4(14)
C51' C44 C51 C55 -70(2)
C43 C44 C51 Fe2 -105.7(7)
N4 C44 C51 Fe2 84.3(8)
C51' C44 C51 Fe2 17.9(19)
C44 C51 C52 C53 -175.7(8)
C55 C51 C52 C53 -0.2(10)
Fe2 C51 C52 C53 -59.8(6)
C44 C51 C52 Fe2 -115.9(9)
C55 C51 C52 Fe2 59.6(6)
C51 C52 C53 C54 -0.3(9)
Fe2 C52 C53 C54 -59.1(5)
C51 C52 C53 Fe2 58.8(7)
C52 C53 C54 C55 0.7(8)
Fe2 C53 C54 C55 -59.0(5)
C52 C53 C54 Fe2 59.7(6)
C53 C54 C55 C51 -0.8(9)
Fe2 C54 C55 C51 -60.7(6)
C53 C54 C55 Fe2 59.8(5)
C44 C51 C55 C54 175.8(8)
C52 C51 C55 C54 0.6(10)
Fe2 C51 C55 C54 61.1(5)
C44 C51 C55 Fe2 114.7(10)
C52 C51 C55 Fe2 -60.4(6)
C60 C56 C57 C58 2.0(11)
Fe2 C56 C57 C58 62.1(6)
C60 C56 C57 Fe2 -60.1(7)
C56 C57 C58 C59 -1.8(9)
Fe2 C57 C58 C59 58.7(5)
C56 C57 C58 Fe2 -60.5(6)
C57 C58 C59 C60 1.1(8)
Fe2 C58 C59 C60 59.3(5)
C57 C58 C59 Fe2 -58.2(5)
C57 C56 C60 C59 -1.3(10)
Fe2 C56 C60 C59 -60.6(5)
C57 C56 C60 Fe2 59.3(7)
C58 C59 C60 C56 0.1(9)
Fe2 C59 C60 C56 60.0(6)
C58 C59 C60 Fe2 -59.9(5)
C60 C56 Fe2 C55 -73.6(7)
C57 C56 Fe2 C55 165.7(5)
C60 C56 Fe2 C57 120.7(7)
C57 C56 Fe2 C60 -120.7(7)
C60 C56 Fe2 C59 38.3(5)
C57 C56 Fe2 C59 -82.4(5)
C60 C56 Fe2 C54 -35.4(12)
C57 C56 Fe2 C54 -156.1(9)
C60 C56 Fe2 C51 -118.1(6)
C57 C56 Fe2 C51 121.2(5)
C60 C56 Fe2 C52 -161.1(6)
C57 C56 Fe2 C52 78.2(6)
C60 C56 Fe2 C53 160.1(11)
C57 C56 Fe2 C53 39.4(14)
C60 C56 Fe2 C58 82.3(5)
C57 C56 Fe2 C58 -38.4(4)
C54 C55 Fe2 C56 158.3(5)
C51 C55 Fe2 C56 -83.1(6)
C54 C55 Fe2 C57 -170.7(11)
C51 C55 Fe2 C57 -52.1(13)
C54 C55 Fe2 C60 118.8(5)
C51 C55 Fe2 C60 -122.6(5)
C54 C55 Fe2 C59 77.9(5)
C51 C55 Fe2 C59 -163.5(4)
C51 C55 Fe2 C54 118.6(6)
C54 C55 Fe2 C51 -118.6(6)
C54 C55 Fe2 C52 -79.5(5)
C51 C55 Fe2 C52 39.1(4)
C54 C55 Fe2 C53 -37.5(4)
C51 C55 Fe2 C53 81.1(5)
C54 C55 Fe2 C58 45.9(9)
C51 C55 Fe2 C58 164.5(7)
C58 C57 Fe2 C56 -117.2(7)
C58 C57 Fe2 C55 -157.9(10)
C56 C57 Fe2 C55 -40.7(13)
C58 C57 Fe2 C60 -81.2(5)
C56 C57 Fe2 C60 36.0(5)
C58 C57 Fe2 C59 -38.1(4)
C56 C57 Fe2 C59 79.1(5)
C58 C57 Fe2 C54 38.3(11)
C56 C57 Fe2 C54 155.5(9)
C58 C57 Fe2 C51 162.2(5)
C56 C57 Fe2 C51 -80.6(6)
C58 C57 Fe2 C52 118.3(5)
C56 C57 Fe2 C52 -124.5(6)
C58 C57 Fe2 C53 76.6(6)
C56 C57 Fe2 C53 -166.2(5)
C56 C57 Fe2 C58 117.2(7)
C59 C60 Fe2 C56 117.7(7)
C56 C60 Fe2 C55 124.1(6)
C59 C60 Fe2 C55 -118.2(5)
C56 C60 Fe2 C57 -37.3(5)
C59 C60 Fe2 C57 80.4(5)
C56 C60 Fe2 C59 -117.7(7)
C56 C60 Fe2 C54 165.0(6)
C59 C60 Fe2 C54 -77.3(5)
C56 C60 Fe2 C51 82.2(7)
C59 C60 Fe2 C51 -160.1(5)
C56 C60 Fe2 C52 54.8(14)
C59 C60 Fe2 C52 172.5(12)
C56 C60 Fe2 C53 -164.2(9)
C59 C60 Fe2 C53 -46.6(11)
C56 C60 Fe2 C58 -80.7(6)
C59 C60 Fe2 C58 36.9(4)
C60 C59 Fe2 C56 -38.0(5)
C58 C59 Fe2 C56 82.6(5)
C60 C59 Fe2 C55 78.9(6)
C58 C59 Fe2 C55 -160.5(4)
C60 C59 Fe2 C57 -82.6(5)
C58 C59 Fe2 C57 38.0(5)
C58 C59 Fe2 C60 120.6(6)
C60 C59 Fe2 C54 119.6(5)
C58 C59 Fe2 C54 -119.8(4)
C60 C59 Fe2 C51 49.0(10)
C58 C59 Fe2 C51 169.6(8)
C60 C59 Fe2 C52 -173.7(10)
C58 C59 Fe2 C52 -53.2(11)
C60 C59 Fe2 C53 160.3(5)
C58 C59 Fe2 C53 -79.1(5)
C60 C59 Fe2 C58 -120.6(6)
C55 C54 Fe2 C56 -53.1(11)
C53 C54 Fe2 C56 -172.6(9)
C53 C54 Fe2 C55 -119.5(6)
C55 C54 Fe2 C57 172.1(9)
C53 C54 Fe2 C57 52.6(10)
C55 C54 Fe2 C60 -78.5(6)
C53 C54 Fe2 C60 162.0(5)
C55 C54 Fe2 C59 -118.9(5)
C53 C54 Fe2 C59 121.5(4)
C55 C54 Fe2 C51 38.6(4)
C53 C54 Fe2 C51 -80.9(4)
C55 C54 Fe2 C52 83.0(5)
C53 C54 Fe2 C52 -36.6(4)
C55 C54 Fe2 C53 119.5(6)
C55 C54 Fe2 C58 -160.0(5)
C53 C54 Fe2 C58 80.5(5)
C44 C51 Fe2 C56 -5.8(9)
C52 C51 Fe2 C56 -125.0(6)
C55 C51 Fe2 C56 118.5(5)
C44 C51 Fe2 C55 -124.3(9)
C52 C51 Fe2 C55 116.5(6)
C44 C51 Fe2 C57 37.9(10)
C52 C51 Fe2 C57 -81.3(6)
C55 C51 Fe2 C57 162.2(5)
C44 C51 Fe2 C60 -48.2(9)
C52 C51 Fe2 C60 -167.3(6)
C55 C51 Fe2 C60 76.1(6)
C44 C51 Fe2 C59 -83.6(12)
C52 C51 Fe2 C59 157.2(9)
C55 C51 Fe2 C59 40.7(10)
C44 C51 Fe2 C54 -161.7(8)
C52 C51 Fe2 C54 79.2(5)
C55 C51 Fe2 C54 -37.4(4)
C44 C51 Fe2 C52 119.2(10)
C55 C51 Fe2 C52 -116.5(6)
C44 C51 Fe2 C53 154.7(9)
C52 C51 Fe2 C53 35.5(5)
C55 C51 Fe2 C53 -81.0(5)
C44 C51 Fe2 C58 75.2(12)
C52 C51 Fe2 C58 -43.9(11)
C55 C51 Fe2 C58 -160.4(9)
C53 C52 Fe2 C56 -161.8(6)
C51 C52 Fe2 C56 77.4(7)
C53 C52 Fe2 C55 81.3(5)
C51 C52 Fe2 C55 -39.5(4)
C53 C52 Fe2 C57 -118.4(6)
C51 C52 Fe2 C57 120.8(6)
C53 C52 Fe2 C60 156.8(11)
C51 C52 Fe2 C60 35.9(14)
C53 C52 Fe2 C59 -36.2(12)
C51 C52 Fe2 C59 -157.1(9)
C53 C52 Fe2 C54 38.0(5)
C51 C52 Fe2 C54 -82.9(5)
C53 C52 Fe2 C51 120.9(7)
C51 C52 Fe2 C53 -120.9(7)
C53 C52 Fe2 C58 -75.0(6)
C51 C52 Fe2 C58 164.2(5)
C52 C53 Fe2 C56 51.8(14)
C54 C53 Fe2 C56 170.9(12)
C52 C53 Fe2 C55 -82.1(5)
C54 C53 Fe2 C55 37.1(4)
C52 C53 Fe2 C57 81.9(6)
C54 C53 Fe2 C57 -159.0(5)
C52 C53 Fe2 C60 -161.8(9)
C54 C53 Fe2 C60 -42.6(10)
C52 C53 Fe2 C59 164.9(5)
C54 C53 Fe2 C59 -76.0(5)
C52 C53 Fe2 C54 -119.1(6)
C52 C53 Fe2 C51 -37.3(5)
C54 C53 Fe2 C51 81.8(5)
C54 C53 Fe2 C52 119.1(6)
C52 C53 Fe2 C58 123.1(6)
C54 C53 Fe2 C58 -117.8(4)
C57 C58 Fe2 C56 39.0(5)
C59 C58 Fe2 C56 -79.2(5)
C57 C58 Fe2 C55 163.1(8)
C59 C58 Fe2 C55 44.9(9)
C59 C58 Fe2 C57 -118.3(6)
C57 C58 Fe2 C60 81.8(5)
C59 C58 Fe2 C60 -36.4(4)
C57 C58 Fe2 C59 118.3(6)
C57 C58 Fe2 C54 -164.3(5)
C59 C58 Fe2 C54 77.4(5)
C57 C58 Fe2 C51 -49.7(11)
C59 C58 Fe2 C51 -167.9(9)
C57 C58 Fe2 C52 -82.9(6)
C59 C58 Fe2 C52 158.8(5)
C57 C58 Fe2 C53 -122.3(6)
C59 C58 Fe2 C53 119.5(4)
C43 C44 C51' C55' 172.8(6)
N4 C44 C51' C55' -20.8(9)
C51 C44 C51' C55' 104(3)
C43 C44 C51' C52' 0.5(9)
N4 C44 C51' C52' 166.8(4)
C51 C44 C51' C52' -68(2)
C43 C44 C51' Fe2' -86.2(8)
N4 C44 C51' Fe2' 80.1(9)
C51 C44 C51' Fe2' -155(3)
C55' C51' C52' C53' 0.0
C44 C51' C52' C53' 174.1(8)
Fe2' C51' C52' C53' -57.7(3)
C55' C51' C52' Fe2' 57.7(3)
C44 C51' C52' Fe2' -128.2(7)
C51' C52' C53' C54' 0.0
Fe2' C52' C53' C54' -59.9(3)
C51' C52' C53' Fe2' 59.9(3)
C52' C53' C54' C55' 0.0
Fe2' C53' C54' C55' -61.2(3)
C52' C53' C54' Fe2' 61.2(3)
C52' C51' C55' C54' 0.0
C44 C51' C55' C54' -172.9(9)
Fe2' C51' C55' C54' 57.7(3)
C52' C51' C55' Fe2' -57.7(3)
C44 C51' C55' Fe2' 129.4(8)
C53' C54' C55' C51' 0.0
Fe2' C54' C55' C51' -59.8(3)
C53' C54' C55' Fe2' 59.8(3)
C60' C56' C57' C58' 0.0
Fe2' C56' C57' C58' 59.1(3)
C60' C56' C57' Fe2' -59.1(3)
C56' C57' C58' C59' 0.0
Fe2' C57' C58' C59' 59.0(3)
C56' C57' C58' Fe2' -59.0(3)
C57' C58' C59' C60' 0.0
Fe2' C58' C59' C60' 58.9(3)
C57' C58' C59' Fe2' -58.9(3)
C57' C56' C60' C59' 0.0
Fe2' C56' C60' C59' -59.0(3)
C57' C56' C60' Fe2' 59.0(3)
C58' C59' C60' C56' 0.0
Fe2' C59' C60' C56' 58.9(3)
C58' C59' C60' Fe2' -58.9(3)
C52' C53' Fe2' C54' -118.43(18)
C52' C53' Fe2' C56' 35.7(10)
C54' C53' Fe2' C56' 154.1(10)
C52' C53' Fe2' C57' 76.1(5)
C54' C53' Fe2' C57' -165.5(5)
C52' C53' Fe2' C60' -156.2(10)
C54' C53' Fe2' C60' -37.8(10)
C52' C53' Fe2' C58' 119.8(4)
C54' C53' Fe2' C58' -121.8(4)
C52' C53' Fe2' C59' 163.4(5)
C54' C53' Fe2' C59' -78.2(4)
C54' C53' Fe2' C52' 118.43(19)
C52' C53' Fe2' C55' -80.3(2)
C54' C53' Fe2' C55' 38.11(14)
C52' C53' Fe2' C51' -37.09(13)
C54' C53' Fe2' C51' 81.3(2)
C55' C54' Fe2' C53' 118.45(17)
C53' C54' Fe2' C56' -157.8(8)
C55' C54' Fe2' C56' -39.3(8)
C53' C54' Fe2' C57' 43.1(12)
C55' C54' Fe2' C57' 161.5(12)
C53' C54' Fe2' C60' 165.5(4)
C55' C54' Fe2' C60' -76.1(4)
C53' C54' Fe2' C58' 79.9(5)
C55' C54' Fe2' C58' -161.7(4)
C53' C54' Fe2' C59' 122.1(4)
C55' C54' Fe2' C59' -119.4(4)
C53' C54' Fe2' C52' -38.15(14)
C55' C54' Fe2' C52' 80.3(2)
C53' C54' Fe2' C55' -118.45(17)
C53' C54' Fe2' C51' -81.4(2)
C55' C54' Fe2' C51' 37.06(14)
C60' C56' Fe2' C53' 173.7(9)
C57' C56' Fe2' C53' 54.2(9)
C60' C56' Fe2' C54' -51.1(8)
C57' C56' Fe2' C54' -170.6(8)
C60' C56' Fe2' C57' 119.46(17)
C57' C56' Fe2' C60' -119.46(17)
C60' C56' Fe2' C58' 81.7(2)
C57' C56' Fe2' C58' -37.71(15)
C60' C56' Fe2' C59' 37.70(15)
C57' C56' Fe2' C59' -81.8(2)
C60' C56' Fe2' C52' -159.8(4)
C57' C56' Fe2' C52' 80.8(4)
C60' C56' Fe2' C55' -79.4(4)
C57' C56' Fe2' C55' 161.1(4)
C60' C56' Fe2' C51' -119.9(4)
C57' C56' Fe2' C51' 120.6(4)
C56' C57' Fe2' C53' -159.5(4)
C58' C57' Fe2' C53' 81.0(4)
C56' C57' Fe2' C54' 167.2(11)
C58' C57' Fe2' C54' 47.7(11)
C58' C57' Fe2' C56' -119.49(18)
C56' C57' Fe2' C60' 37.76(14)
C58' C57' Fe2' C60' -81.7(2)
C56' C57' Fe2' C58' 119.49(17)
C56' C57' Fe2' C59' 81.8(2)
C58' C57' Fe2' C59' -37.67(14)
C56' C57' Fe2' C52' -117.7(4)
C58' C57' Fe2' C52' 122.9(4)
C56' C57' Fe2' C55' -42.5(8)
C58' C57' Fe2' C55' -162.0(8)
C56' C57' Fe2' C51' -75.9(4)
C58' C57' Fe2' C51' 164.7(4)
C56' C60' Fe2' C53' -173.6(10)
C59' C60' Fe2' C53' -54.1(9)
C56' C60' Fe2' C54' 158.1(4)
C59' C60' Fe2' C54' -82.4(4)
C59' C60' Fe2' C56' 119.50(18)
C56' C60' Fe2' C57' -37.76(14)
C59' C60' Fe2' C57' 81.7(2)
C56' C60' Fe2' C58' -81.8(2)
C59' C60' Fe2' C58' 37.67(14)
C56' C60' Fe2' C59' -119.50(18)
C56' C60' Fe2' C52' 48.0(9)
C59' C60' Fe2' C52' 167.5(9)
C56' C60' Fe2' C55' 116.9(4)
C59' C60' Fe2' C55' -123.6(4)
C56' C60' Fe2' C51' 76.4(5)
C59' C60' Fe2' C51' -164.1(4)
C59' C58' Fe2' C53' 120.4(4)
C57' C58' Fe2' C53' -120.0(4)
C59' C58' Fe2' C54' 76.4(4)
C57' C58' Fe2' C54' -164.0(5)
C59' C58' Fe2' C56' -81.8(2)
C57' C58' Fe2' C56' 37.75(14)
C59' C58' Fe2' C57' -119.55(18)
C59' C58' Fe2' C60' -37.69(14)
C57' C58' Fe2' C60' 81.9(2)
C57' C58' Fe2' C59' 119.55(18)
C59' C58' Fe2' C52' 164.1(4)
C57' C58' Fe2' C52' -76.4(4)
C59' C58' Fe2' C55' 36.7(10)
C57' C58' Fe2' C55' 156.3(11)
C59' C58' Fe2' C51' -157.6(9)
C57' C58' Fe2' C51' -38.1(9)
C58' C59' Fe2' C53' -80.7(4)
C60' C59' Fe2' C53' 159.8(4)
C58' C59' Fe2' C54' -123.8(4)
C60' C59' Fe2' C54' 116.6(4)
C58' C59' Fe2' C56' 81.8(2)
C60' C59' Fe2' C56' -37.74(15)
C58' C59' Fe2' C57' 37.69(15)
C60' C59' Fe2' C57' -81.9(2)
C58' C59' Fe2' C60' 119.56(17)
C60' C59' Fe2' C58' -119.56(17)
C58' C59' Fe2' C52' -44.9(10)
C60' C59' Fe2' C52' -164.4(11)
C58' C59' Fe2' C55' -166.7(4)
C60' C59' Fe2' C55' 73.7(4)
C58' C59' Fe2' C51' 158.3(9)
C60' C59' Fe2' C51' 38.7(9)
C51' C52' Fe2' C53' -119.60(18)
C53' C52' Fe2' C54' 38.63(15)
C51' C52' Fe2' C54' -81.0(2)
C53' C52' Fe2' C56' -166.0(5)
C51' C52' Fe2' C56' 74.4(5)
C53' C52' Fe2' C57' -123.2(4)
C51' C52' Fe2' C57' 117.2(4)
C53' C52' Fe2' C60' 159.3(9)
C51' C52' Fe2' C60' 39.6(9)
C53' C52' Fe2' C58' -81.2(4)
C51' C52' Fe2' C58' 159.2(4)
C53' C52' Fe2' C59' -47.0(11)
C51' C52' Fe2' C59' -166.6(11)
C53' C52' Fe2' C55' 82.8(2)
C51' C52' Fe2' C55' -36.83(15)
C53' C52' Fe2' C51' 119.60(18)
C51' C55' Fe2' C53' 81.0(2)
C54' C55' Fe2' C53' -38.63(15)
C51' C55' Fe2' C54' 119.65(18)
C51' C55' Fe2' C56' -77.6(4)
C54' C55' Fe2' C56' 162.8(4)
C51' C55' Fe2' C57' -47.2(8)
C54' C55' Fe2' C57' -166.8(8)
C51' C55' Fe2' C60' -119.5(4)
C54' C55' Fe2' C60' 120.8(4)
C51' C55' Fe2' C58' 171.8(10)
C54' C55' Fe2' C58' 52.2(10)
C51' C55' Fe2' C59' -160.2(4)
C54' C55' Fe2' C59' 80.1(4)
C51' C55' Fe2' C52' 36.84(14)
C54' C55' Fe2' C52' -82.8(2)
C54' C55' Fe2' C51' -119.65(18)
C55' C51' Fe2' C53' -82.6(2)
C52' C51' Fe2' C53' 37.82(15)
C44 C51' Fe2' C53' 147.8(9)
C55' C51' Fe2' C54' -37.78(15)
C52' C51' Fe2' C54' 82.6(2)
C44 C51' Fe2' C54' -167.4(8)
C55' C51' Fe2' C56' 117.9(4)
C52' C51' Fe2' C56' -121.7(4)
C44 C51' Fe2' C56' -11.7(9)
C55' C51' Fe2' C57' 159.0(4)
C52' C51' Fe2' C57' -80.5(4)
C44 C51' Fe2' C57' 29.4(9)
C55' C51' Fe2' C60' 76.7(4)
C52' C51' Fe2' C60' -162.9(4)
C44 C51' Fe2' C60' -53.0(9)
C55' C51' Fe2' C58' -172.9(9)
C52' C51' Fe2' C58' -52.5(9)
C44 C51' Fe2' C58' 57.5(13)
C55' C51' Fe2' C59' 48.3(9)
C52' C51' Fe2' C59' 168.7(9)
C44 C51' Fe2' C59' -81.3(12)
C55' C51' Fe2' C52' -120.41(18)
C44 C51' Fe2' C52' 109.9(9)
C52' C51' Fe2' C55' 120.41(18)
C44 C51' Fe2' C55' -129.6(9)
C12 C11 N1 C14 -0.5(3)
C6 C11 N1 C14 177.0(2)
C12 C11 N1 C15 -175.1(2)
C6 C11 N1 C15 2.4(4)
C13 C14 N1 C11 0.5(3)
C21 C14 N1 C11 172.2(2)
C13 C14 N1 C15 175.2(2)
C21 C14 N1 C15 -13.0(4)
C16 C15 N1 C11 -86.0(3)
C20 C15 N1 C11 92.3(3)
C16 C15 N1 C14 100.2(3)
C20 C15 N1 C14 -81.5(3)
C23 C24 N2 C21 -0.4(3)
C31 C24 N2 C21 -179.9(3)
C23 C24 N2 C25 -176.3(3)
C31 C24 N2 C25 4.2(4)
C22 C21 N2 C24 0.2(3)
C14 C21 N2 C24 -177.7(3)
C22 C21 N2 C25 176.0(3)
C14 C21 N2 C25 -1.8(4)
C30 C25 N2 C24 -123.9(3)
C26 C25 N2 C24 55.5(4)
C30 C25 N2 C21 60.9(4)
C26 C25 N2 C21 -119.7(3)
C32 C31 N3 C34 -0.1(3)
C24 C31 N3 C34 -179.2(2)
C32 C31 N3 C35 -173.7(3)
C24 C31 N3 C35 7.2(4)
C33 C34 N3 C31 0.1(3)
C41 C34 N3 C31 -179.0(2)
C33 C34 N3 C35 173.8(3)
C41 C34 N3 C35 -5.3(4)
C36 C35 N3 C31 -136.0(3)
C40 C35 N3 C31 48.0(4)
C36 C35 N3 C34 51.4(4)
C40 C35 N3 C34 -124.5(3)
C42 C41 N4 C44 -1.1(3)
C34 C41 N4 C44 -178.2(3)
C42 C41 N4 C45 179.0(3)
C34 C41 N4 C45 1.9(4)
C43 C44 N4 C41 1.1(3)
C51 C44 N4 C41 172.4(6)
C51' C44 N4 C41 -168.4(5)
C43 C44 N4 C45 -179.0(3)
C51 C44 N4 C45 -7.7(8)
C51' C44 N4 C45 11.5(6)
C46 C45 N4 C41 74.0(4)
C50 C45 N4 C41 -106.2(3)
C46 C45 N4 C44 -105.9(3)
C50 C45 N4 C44 73.9(4)
C3 C2 Fe1 C10 164.4(4)
C1 C2 Fe1 C10 44.2(6)
C3 C2 Fe1 C8 -74.0(4)
C1 C2 Fe1 C8 165.9(3)
C3 C2 Fe1 C9 -39.0(7)
C1 C2 Fe1 C9 -159.2(5)
C3 C2 Fe1 C5 81.2(3)
C1 C2 Fe1 C5 -39.0(3)
C3 C2 Fe1 C1 120.2(5)
C3 C2 Fe1 C4 36.4(3)
C1 C2 Fe1 C4 -83.8(3)
C1 C2 Fe1 C3 -120.2(5)
C3 C2 Fe1 C7 -116.1(3)
C1 C2 Fe1 C7 123.7(3)
C3 C2 Fe1 C6 -158.9(3)
C1 C2 Fe1 C6 80.9(3)
C9 C10 Fe1 C2 168.5(5)
C6 C10 Fe1 C2 50.2(6)
C9 C10 Fe1 C8 36.9(2)
C6 C10 Fe1 C8 -81.4(2)
C6 C10 Fe1 C9 -118.3(3)
C9 C10 Fe1 C5 -116.2(2)
C6 C10 Fe1 C5 125.5(2)
C9 C10 Fe1 C1 -159.8(3)
C6 C10 Fe1 C1 81.9(3)
C9 C10 Fe1 C4 -74.4(3)
C6 C10 Fe1 C4 167.32(19)
C9 C10 Fe1 C3 -44.8(6)
C6 C10 Fe1 C3 -163.1(5)
C9 C10 Fe1 C7 80.7(2)
C6 C10 Fe1 C7 -37.57(19)
C9 C10 Fe1 C6 118.3(3)
C9 C8 Fe1 C2 163.0(2)
C7 C8 Fe1 C2 -77.3(3)
C9 C8 Fe1 C10 -37.62(18)
C7 C8 Fe1 C10 82.0(2)
C7 C8 Fe1 C9 119.6(3)
C9 C8 Fe1 C5 47.6(4)
C7 C8 Fe1 C5 167.2(3)
C9 C8 Fe1 C1 -167.7(5)
C7 C8 Fe1 C1 -48.1(6)
C9 C8 Fe1 C4 82.0(2)
C7 C8 Fe1 C4 -158.4(2)
C9 C8 Fe1 C3 123.7(2)
C7 C8 Fe1 C3 -116.6(2)
C9 C8 Fe1 C7 -119.6(3)
C9 C8 Fe1 C6 -82.0(2)
C7 C8 Fe1 C6 37.6(2)
C8 C9 Fe1 C2 -46.5(6)
C10 C9 Fe1 C2 -166.5(5)
C8 C9 Fe1 C10 120.0(3)
C10 C9 Fe1 C8 -120.0(3)
C8 C9 Fe1 C5 -158.3(2)
C10 C9 Fe1 C5 81.7(2)
C8 C9 Fe1 C1 169.8(3)
C10 C9 Fe1 C1 49.8(4)
C8 C9 Fe1 C4 -115.2(2)
C10 C9 Fe1 C4 124.8(2)
C8 C9 Fe1 C3 -75.4(2)
C10 C9 Fe1 C3 164.6(2)
C8 C9 Fe1 C7 37.59(19)
C10 C9 Fe1 C7 -82.4(2)
C8 C9 Fe1 C6 81.5(2)
C10 C9 Fe1 C6 -38.5(2)
C4 C5 Fe1 C2 -79.1(3)
C1 C5 Fe1 C2 36.7(2)
C4 C5 Fe1 C10 124.6(2)
C1 C5 Fe1 C10 -119.7(3)
C4 C5 Fe1 C8 48.4(5)
C1 C5 Fe1 C8 164.1(4)
C4 C5 Fe1 C9 81.8(3)
C1 C5 Fe1 C9 -162.5(3)
C4 C5 Fe1 C1 -115.8(4)
C1 C5 Fe1 C4 115.8(4)
C4 C5 Fe1 C3 -37.1(2)
C1 C5 Fe1 C3 78.6(3)
C4 C5 Fe1 C7 -162.2(5)
C1 C5 Fe1 C7 -46.5(7)
C4 C5 Fe1 C6 166.1(2)
C1 C5 Fe1 C6 -78.2(3)
C5 C1 Fe1 C2 -119.1(4)
C2 C1 Fe1 C10 -161.4(2)
C5 C1 Fe1 C10 79.5(3)
C2 C1 Fe1 C8 -39.0(6)
C5 C1 Fe1 C8 -158.1(4)
C2 C1 Fe1 C9 162.2(3)
C5 C1 Fe1 C9 43.1(5)
C2 C1 Fe1 C5 119.1(4)
C2 C1 Fe1 C4 79.4(3)
C5 C1 Fe1 C4 -39.7(2)
C2 C1 Fe1 C3 36.3(3)
C5 C1 Fe1 C3 -82.8(3)
C2 C1 Fe1 C7 -75.5(3)
C5 C1 Fe1 C7 165.4(2)
C2 C1 Fe1 C6 -117.8(3)
C5 C1 Fe1 C6 123.1(2)
C3 C4 Fe1 C2 -35.7(3)
C5 C4 Fe1 C2 83.2(3)
C3 C4 Fe1 C10 166.3(2)
C5 C4 Fe1 C10 -74.8(3)
C3 C4 Fe1 C8 82.9(3)
C5 C4 Fe1 C8 -158.2(3)
C3 C4 Fe1 C9 124.9(2)
C5 C4 Fe1 C9 -116.2(3)
C3 C4 Fe1 C5 -118.9(3)
C3 C4 Fe1 C1 -78.5(3)
C5 C4 Fe1 C1 40.4(3)
C5 C4 Fe1 C3 118.9(3)
C3 C4 Fe1 C7 49.7(4)
C5 C4 Fe1 C7 168.6(3)
C3 C4 Fe1 C6 -162.8(4)
C5 C4 Fe1 C6 -43.9(5)
C4 C3 Fe1 C2 121.3(4)
C2 C3 Fe1 C10 -160.2(5)
C4 C3 Fe1 C10 -39.0(6)
C2 C3 Fe1 C8 124.3(4)
C4 C3 Fe1 C8 -114.5(2)
C2 C3 Fe1 C9 165.3(4)
C4 C3 Fe1 C9 -73.4(3)
C2 C3 Fe1 C5 -82.7(4)
C4 C3 Fe1 C5 38.6(2)
C2 C3 Fe1 C1 -36.9(4)
C4 C3 Fe1 C1 84.4(3)
C2 C3 Fe1 C4 -121.3(4)
C2 C3 Fe1 C7 81.6(4)
C4 C3 Fe1 C7 -157.1(2)
C2 C3 Fe1 C6 47.2(6)
C4 C3 Fe1 C6 168.4(3)
C8 C7 Fe1 C2 122.6(3)
C6 C7 Fe1 C2 -117.9(2)
C8 C7 Fe1 C10 -81.5(2)
C6 C7 Fe1 C10 38.02(18)
C6 C7 Fe1 C8 119.5(3)
C8 C7 Fe1 C9 -37.2(2)
C6 C7 Fe1 C9 82.3(2)
C8 C7 Fe1 C5 -160.2(5)
C6 C7 Fe1 C5 -40.8(6)
C8 C7 Fe1 C1 163.1(3)
C6 C7 Fe1 C1 -77.4(3)
C8 C7 Fe1 C4 47.1(4)
C6 C7 Fe1 C4 166.6(3)
C8 C7 Fe1 C3 81.6(3)
C6 C7 Fe1 C3 -158.89(19)
C8 C7 Fe1 C6 -119.5(3)
C7 C6 Fe1 C2 81.2(3)
C10 C6 Fe1 C2 -159.5(3)
C11 C6 Fe1 C2 -44.9(4)
C7 C6 Fe1 C10 -119.3(3)
C11 C6 Fe1 C10 114.6(4)
C7 C6 Fe1 C8 -37.57(19)
C10 C6 Fe1 C8 81.7(2)
C11 C6 Fe1 C8 -163.7(3)
C7 C6 Fe1 C9 -81.0(2)
C10 C6 Fe1 C9 38.3(2)
C11 C6 Fe1 C9 152.9(4)
C7 C6 Fe1 C5 166.8(2)
C10 C6 Fe1 C5 -73.9(3)
C11 C6 Fe1 C5 40.7(4)
C7 C6 Fe1 C1 122.8(3)
C10 C6 Fe1 C1 -117.9(3)
C11 C6 Fe1 C1 -3.3(4)
C7 C6 Fe1 C4 -158.8(4)
C10 C6 Fe1 C4 -39.5(5)
C11 C6 Fe1 C4 75.1(5)
C7 C6 Fe1 C3 48.3(4)
C10 C6 Fe1 C3 167.6(3)
C11 C6 Fe1 C3 -77.8(5)
C10 C6 Fe1 C7 119.3(3)
C11 C6 Fe1 C7 -126.1(4)
